data_7127689
loop_
_publ_author_name
'Wang, Yijie'
'Zhang, Minghui'
'Yang, Qianqian'
'Yin, Jianbo'
'Liu, Di'
'Shang, Yanxue'
'Kang, Zixi'
'Wang, Rongming'
'Sun, Daofeng'
'Jiang, Jianzhuang'

_publ_section_title
;
 Single-crystal-to-single-crystal transformation and proton conductivity
 of three hydrogen-bonded organic frameworks.
;
_journal_issue 99
_journal_name_full 'Chemical communications (Cambridge, England)'
_journal_page_first 15529
_journal_page_last 15532
_journal_paper_doi 10.1039/d0cc05402j
_journal_volume 56
_journal_year 2020
_chemical_formula_moiety 'C14 H12 N2 O6 S2, 2(C4 H12 N)'
_chemical_formula_sum 'C16 H0 N11 O6 S2'
_chemical_formula_weight 506.39
_chemical_name_systematic UPC-H8
_space_group_crystal_system monoclinic
_space_group_IT_number 14
_space_group_name_Hall '-P 2yn'
_space_group_name_H-M_alt 'P 1 21/n 1'
_atom_sites_solution_hydrogens mixed
_atom_sites_solution_primary iterative
_audit_creation_date 2020-02-15
_audit_creation_method
;
Olex2 1.3
(compiled Nov 21 2019 18:26:39 for OlexSys, GUI svn.r6003)
;
_audit_update_record
;
2020-02-15 deposited with the CCDC.	2020-11-06 downloaded from the CCDC.
;
_cell_angle_alpha 90
_cell_angle_beta 97.458(4)
_cell_angle_gamma 90
_cell_formula_units_Z 4
_cell_length_a 9.6616(3)
_cell_length_b 12.3127(4)
_cell_length_c 22.5851(9)
_cell_measurement_reflns_used 3458
_cell_measurement_temperature 150(3)
_cell_measurement_theta_max 68.4150
_cell_measurement_theta_min 4.0930
_cell_volume 2664.00(16)
_computing_cell_refinement 'CrysAlisPro 1.171.39.46e (Rigaku OD, 2018)'
_computing_data_collection 'CrysAlisPro 1.171.39.46e (Rigaku OD, 2018)'
_computing_data_reduction 'CrysAlisPro 1.171.39.46e (Rigaku OD, 2018)'
_computing_molecular_graphics 'Olex2 1.3 (Dolomanov et al., 2009)'
_computing_publication_material 'Olex2 1.3 (Dolomanov et al., 2009)'
_computing_structure_refinement 'SHELXL 2013/2 (Sheldrick, 2015)'
_computing_structure_solution
;
Superflip (Palatinus & Chapuis, 2007;Palatinus & van der Lee, 2008;
Palatinus et al., 2012)
;
_diffrn_ambient_environment N~2~
_diffrn_ambient_temperature 150(3)
_diffrn_detector 'CCD plate'
_diffrn_detector_area_resol_mean 16.0450
_diffrn_detector_type Eos
_diffrn_measured_fraction_theta_full 0.996
_diffrn_measured_fraction_theta_max 0.980
_diffrn_measurement_details
;
List of Runs (angles in degrees, time in seconds):

  # Type    Start    End  Width  t~exp~   \w     \q     \k     \f   Frames
#--------------------------------------------------------------------------
  1  \w    -17.00  66.00   1.00    1.00    --    0.00  57.00  60.00   83
  2  \w    -61.00 -34.00   1.00    1.00    --    0.00 135.00-138.00   27
  3  \w     28.00 116.00   1.00    1.00    --   53.47  38.00-180.00   88
  4  \w     25.00  94.00   1.00    1.00    --   53.47-125.00 -90.00   69
  5  \w     38.00 123.00   1.00    1.00    --   53.47  57.00 -90.00   85
  6  \w     -6.00  50.00   1.00    1.00    --   53.47 -57.00 -60.00   56
  7  \w     35.00 107.00   1.00    1.29    --  106.95-111.00-120.00   72
  8  \w    140.00 175.00   1.00    1.29    --  106.95 111.00  30.00   35
  9  \w     85.00 177.00   1.00    1.29    --  106.95  25.00 -30.00   92
 10  \w     54.00 147.00   1.00    1.29    --  106.95 -25.00 120.00   93
 11  \w     59.00 151.00   1.00    1.29    --  106.95 178.00  90.00   92
 12  \w     53.00 107.00   1.00    1.29    --  106.95-111.00  60.00   54
 13  \w     36.00 131.00   1.00    1.29    --  106.95 -38.00  30.00   95
;
_diffrn_measurement_device 'four-circle diffractometer'
_diffrn_measurement_device_type 'SuperNova, Dual, Cu at home/near, Eos'
_diffrn_measurement_method '\w scans'
_diffrn_orient_matrix_type 'CrysAlisPro convention (1999,Acta A55,543-557)'
_diffrn_orient_matrix_UB_11 0.0116941000
_diffrn_orient_matrix_UB_12 -0.0163385000
_diffrn_orient_matrix_UB_13 0.0681085000
_diffrn_orient_matrix_UB_21 0.0667359000
_diffrn_orient_matrix_UB_22 0.1132858000
_diffrn_orient_matrix_UB_23 0.0097281000
_diffrn_orient_matrix_UB_31 -0.1459305000
_diffrn_orient_matrix_UB_32 0.0503545000
_diffrn_orient_matrix_UB_33 0.0000707000
_diffrn_radiation_monochromator mirror
_diffrn_radiation_probe x-ray
_diffrn_radiation_type 'Cu K\a'
_diffrn_radiation_wavelength 1.54184
_diffrn_reflns_av_R_equivalents 0.0477
_diffrn_reflns_av_unetI/netI 0.0571
_diffrn_reflns_Laue_measured_fraction_full 0.996
_diffrn_reflns_Laue_measured_fraction_max 0.980
_diffrn_reflns_limit_h_max 9
_diffrn_reflns_limit_h_min -11
_diffrn_reflns_limit_k_max 15
_diffrn_reflns_limit_k_min -13
_diffrn_reflns_limit_l_max 27
_diffrn_reflns_limit_l_min -27
_diffrn_reflns_number 9910
_diffrn_reflns_point_group_measured_fraction_full 0.996
_diffrn_reflns_point_group_measured_fraction_max 0.980
_diffrn_reflns_theta_full 67.684
_diffrn_reflns_theta_max 70.394
_diffrn_reflns_theta_min 3.948
_diffrn_source 'micro-focus sealed X-ray tube'
_diffrn_source_type 'SuperNova (Cu) X-ray Source'
_exptl_absorpt_coefficient_mu 2.268
_exptl_absorpt_correction_T_max 1.00000
_exptl_absorpt_correction_T_min 0.84232
_exptl_absorpt_correction_type multi-scan
_exptl_absorpt_process_details
;
CrysAlisPro 1.171.39.46e (Rigaku Oxford Diffraction, 2018)
Empirical absorption correction using spherical harmonics,
 implemented in SCALE3 ABSPACK scaling algorithm.
;
_exptl_crystal_colour 'clear yellowish yellow'
_exptl_crystal_colour_lustre clear
_exptl_crystal_colour_modifier yellowish
_exptl_crystal_colour_primary yellow
_exptl_crystal_density_diffrn 1.263
_exptl_crystal_description block
_exptl_crystal_F_000 1012
_exptl_crystal_size_max 0.2
_exptl_crystal_size_mid 0.1
_exptl_crystal_size_min 0.1
_refine_diff_density_max 0.459
_refine_diff_density_min -0.400
_refine_diff_density_rms 0.077
_refine_ls_extinction_method none
_refine_ls_goodness_of_fit_ref 1.200
_refine_ls_hydrogen_treatment constr
_refine_ls_matrix_type full
_refine_ls_number_parameters 317
_refine_ls_number_reflns 4988
_refine_ls_number_restraints 0
_refine_ls_restrained_S_all 1.200
_refine_ls_R_factor_all 0.0929
_refine_ls_R_factor_gt 0.0715
_refine_ls_shift/su_max 0.002
_refine_ls_shift/su_mean 0.000
_refine_ls_structure_factor_coef Fsqd
_refine_ls_weighting_details
;
 w=1/[\s^2^(Fo^2^)+(0.0261P)^2^+9.5553P]
 where P=(Fo^2^+2Fc^2^)/3
;
_refine_ls_weighting_scheme calc
_refine_ls_wR_factor_gt 0.1751
_refine_ls_wR_factor_ref 0.1831
_reflns_Friedel_coverage 0.000
_reflns_number_gt 3949
_reflns_number_total 4988
_reflns_threshold_expression 'I > 2\s(I)'
_cod_data_source_file d0cc05402j2.cif
_cod_data_source_block UPC-H8
_cod_database_code 7127689
_shelxl_version_number 2013-2
_chemical_oxdiff_formula 'C H O N S'
_shelx_space_group_comment
;
The symmetry employed for this shelxl refinement is uniquely defined
by the following loop, which should always be used as a source of
symmetry information in preference to the above space-group names.
They are only intended as comments.
;
_reflns_odcompleteness_completeness 99.80
_reflns_odcompleteness_iscentric 1
_reflns_odcompleteness_theta 66.97
_olex2_refinement_description
;
1. Fixed Uiso
 At 1.2 times of:
  All C(H) groups, All N(H,H) groups
 At 1.5 times of:
  All C(H,H,H) groups
2.a Rotating group:
 N1(H1A,H1B), N5(H5A,H5B)
2.b Aromatic/amide H refined with riding coordinates:
 C9(H9), C11(H11), C2(H2), C3(H3), C5(H5), C12(H12), C14(H14), C15(H15)
2.c Idealised Me refined as rotating group:
 C13(H13A,H13B,H13C), C16(H16A,H16B,H16C), C17(H17A,H17B,H17C), C18(H18A,H18B,
 H18C), C19(H19A,H19B,H19C), C1A(H1AA,H1AB,H1AC), C1B(H1BA,H1BB,H1BC), C1C(H1CA,
 H1CB,H1CC)
;
_olex2_submission_special_instructions 'No special instructions were received'
_oxdiff_exptl_absorpt_empirical_details
;
Empirical correction (ABSPACK) includes:
- Absorption correction using spherical harmonics
- Frame scaling
;
_oxdiff_exptl_absorpt_empirical_full_max 1.866
_oxdiff_exptl_absorpt_empirical_full_min 0.374

loop_
_space_group_symop_operation_xyz
'x, y, z'
'-x+1/2, y+1/2, -z+1/2'
'-x, -y, -z'
'x-1/2, -y-1/2, z-1/2'

loop_
_atom_site_label
_atom_site_type_symbol
_atom_site_fract_x
_atom_site_fract_y
_atom_site_fract_z
_atom_site_U_iso_or_equiv
_atom_site_adp_type
_atom_site_occupancy
_atom_site_site_symmetry_order
_atom_site_calc_flag
_atom_site_refinement_flags_posn
_atom_site_refinement_flags_adp
_atom_site_refinement_flags_occupancy
_atom_site_disorder_assembly
_atom_site_disorder_group
S1 S 0.19896(12) 0.60416(9) 0.43097(5) 0.0292(3) Uani 1 1 d . . . . .
S2 S -0.20684(12) 0.54159(9) 0.13310(5) 0.0288(3) Uani 1 1 d . . . . .
O1 O 0.2266(4) 0.5901(3) 0.49511(14) 0.0361(8) Uani 1 1 d . . . . .
O2 O -0.2820(4) 0.5620(3) 0.07433(14) 0.0377(8) Uani 1 1 d . . . . .
O3 O 0.0977(4) 0.6902(3) 0.41385(15) 0.0388(8) Uani 1 1 d . . . . .
O4 O -0.1177(4) 0.4457(3) 0.13364(15) 0.0367(8) Uani 1 1 d . . . . .
O5 O 0.3264(4) 0.6160(3) 0.40304(15) 0.0385(8) Uani 1 1 d . . . . .
O6 O -0.2965(3) 0.5404(3) 0.17989(15) 0.0388(8) Uani 1 1 d . . . . .
N1 N -0.0059(4) 0.2295(3) 0.46475(17) 0.0343(9) Uani 1 1 d . . . . .
H1A H -0.0246 0.2596 0.4974 0.041 Uiso 1 1 d R U . . .
H1B H -0.0769 0.1906 0.4501 0.041 Uiso 1 1 d R U . . .
N2 N 0.2407(4) 0.9736(3) 0.41002(18) 0.0371(9) Uani 1 1 d . . . . .
N3 N 0.6958(5) 0.6629(4) 0.34341(19) 0.0415(10) Uani 1 1 d . . . . .
C4 C -0.0895(5) 0.6526(4) 0.14908(19) 0.0264(9) Uani 1 1 d . . . . .
N5 N -0.0039(5) 0.9060(4) 0.0740(2) 0.0465(12) Uani 1 1 d . . . . .
H5A H -0.0833 0.9080 0.0512 0.056 Uiso 1 1 d R U . . .
H5B H 0.0083 0.9675 0.0926 0.056 Uiso 1 1 d R U . . .
C6 C 0.1178(4) 0.4820(4) 0.40178(19) 0.0258(9) Uani 1 1 d . . . . .
C7 C 0.0204(5) 0.3079(4) 0.4236(2) 0.0289(10) Uani 1 1 d . . . . .
C8 C 0.0107(5) 0.6517(4) 0.20037(19) 0.0296(10) Uani 1 1 d . . . . .
C9 C 0.1040(5) 0.7396(4) 0.2071(2) 0.0336(10) Uani 1 1 d . . . . .
H9 H 0.1713 0.7415 0.2405 0.040 Uiso 1 1 calc R U . . .
C10 C 0.0821(4) 0.4685(4) 0.33981(19) 0.0259(9) Uani 1 1 d . . . . .
C11 C 0.0189(5) 0.3691(4) 0.3220(2) 0.0294(10) Uani 1 1 d . . . . .
H11 H -0.0032 0.3552 0.2814 0.035 Uiso 1 1 calc R U . . .
C1 C -0.0014(5) 0.8233(4) 0.1155(2) 0.0332(10) Uani 1 1 d . . . . .
C2 C 0.0865(5) 0.4044(4) 0.4423(2) 0.0284(9) Uani 1 1 d . . . . .
H2 H 0.1102 0.4172 0.4830 0.034 Uiso 1 1 calc R U . . .
C3 C 0.0135(5) 0.5650(4) 0.24512(19) 0.0302(10) Uani 1 1 d . . . . .
H3 H -0.0525 0.5103 0.2367 0.036 Uiso 1 1 calc R U . . .
C5 C 0.0984(5) 0.5548(4) 0.29622(19) 0.0302(10) Uani 1 1 d . . . . .
H5 H 0.1711 0.6042 0.3047 0.036 Uiso 1 1 calc R U . . .
C12 C -0.0954(5) 0.7373(4) 0.1079(2) 0.0295(10) Uani 1 1 d . . . . .
H12 H -0.1634 0.7363 0.0748 0.035 Uiso 1 1 calc R U . . .
C13 C 0.2801(7) 1.0895(4) 0.4207(3) 0.0629(19) Uani 1 1 d . . . . .
H13A H 0.2186 1.1348 0.3946 0.094 Uiso 1 1 calc R U . . .
H13B H 0.3745 1.1003 0.4129 0.094 Uiso 1 1 calc R U . . .
H13C H 0.2728 1.1079 0.4615 0.094 Uiso 1 1 calc R U . . .
C14 C 0.0999(5) 0.8231(4) 0.1664(2) 0.0357(11) Uani 1 1 d . . . . .
H14 H 0.1642 0.8795 0.1725 0.043 Uiso 1 1 calc R U . . .
C15 C -0.0121(5) 0.2910(4) 0.3623(2) 0.0323(10) Uani 1 1 d . . . . .
H15 H -0.0549 0.2267 0.3483 0.039 Uiso 1 1 calc R U . . .
C16 C 0.7350(7) 0.5458(5) 0.3386(3) 0.0584(17) Uani 1 1 d . . . . .
H16A H 0.6712 0.5015 0.3572 0.088 Uiso 1 1 calc R U . . .
H16B H 0.8281 0.5348 0.3583 0.088 Uiso 1 1 calc R U . . .
H16C H 0.7307 0.5262 0.2973 0.088 Uiso 1 1 calc R U . . .
C17 C 0.0981(5) 0.9553(4) 0.4276(2) 0.0387(12) Uani 1 1 d . . . . .
H17A H 0.0988 0.9730 0.4690 0.058 Uiso 1 1 calc R U . . .
H17B H 0.0723 0.8806 0.4212 0.058 Uiso 1 1 calc R U . . .
H17C H 0.0319 1.0008 0.4038 0.058 Uiso 1 1 calc R U . . .
C18 C 0.5503(6) 0.6807(6) 0.3145(3) 0.0558(16) Uani 1 1 d . . . . .
H18A H 0.5427 0.6593 0.2734 0.084 Uiso 1 1 calc R U . . .
H18B H 0.5270 0.7563 0.3170 0.084 Uiso 1 1 calc R U . . .
H18C H 0.4873 0.6382 0.3346 0.084 Uiso 1 1 calc R U . . .
C19 C 0.7913(6) 0.7317(5) 0.3128(3) 0.0491(14) Uani 1 1 d . . . . .
H19A H 0.8862 0.7177 0.3294 0.074 Uiso 1 1 calc R U . . .
H19B H 0.7700 0.8069 0.3182 0.074 Uiso 1 1 calc R U . . .
H19C H 0.7793 0.7150 0.2709 0.074 Uiso 1 1 calc R U . . .
C1A C 0.3447(6) 0.9040(5) 0.4466(3) 0.0517(15) Uani 1 1 d . . . . .
H1AA H 0.4362 0.9187 0.4362 0.078 Uiso 1 1 calc R U . . .
H1AB H 0.3221 0.8289 0.4390 0.078 Uiso 1 1 calc R U . . .
H1AC H 0.3431 0.9194 0.4881 0.078 Uiso 1 1 calc R U . . .
C1B C 0.7058(8) 0.6938(5) 0.4076(3) 0.0620(18) Uani 1 1 d . . . . .
H1BA H 0.6407 0.6515 0.4266 0.093 Uiso 1 1 calc R U . . .
H1BB H 0.6843 0.7695 0.4107 0.093 Uiso 1 1 calc R U . . .
H1BC H 0.7988 0.6803 0.4268 0.093 Uiso 1 1 calc R U . . .
C1C C 0.2406(8) 0.9458(7) 0.3466(3) 0.075(2) Uani 1 1 d . . . . .
H1CA H 0.1732 0.9899 0.3226 0.113 Uiso 1 1 calc R U . . .
H1CB H 0.2168 0.8706 0.3405 0.113 Uiso 1 1 calc R U . . .
H1CC H 0.3316 0.9588 0.3354 0.113 Uiso 1 1 calc R U . . .

loop_
_atom_site_aniso_label
_atom_site_aniso_U_11
_atom_site_aniso_U_22
_atom_site_aniso_U_33
_atom_site_aniso_U_23
_atom_site_aniso_U_13
_atom_site_aniso_U_12
S1 0.0294(6) 0.0240(5) 0.0341(6) -0.0029(4) 0.0032(4) -0.0013(5)
S2 0.0268(6) 0.0242(5) 0.0354(6) 0.0024(4) 0.0040(4) -0.0030(5)
O1 0.0393(19) 0.0347(18) 0.0332(17) -0.0050(14) 0.0001(14) -0.0071(15)
O2 0.042(2) 0.0318(18) 0.0371(18) 0.0037(14) -0.0043(14) -0.0088(16)
O3 0.043(2) 0.0254(17) 0.046(2) -0.0034(14) -0.0008(15) 0.0060(15)
O4 0.0368(19) 0.0232(16) 0.050(2) -0.0006(14) 0.0042(15) -0.0006(15)
O5 0.0367(19) 0.0353(19) 0.0440(19) -0.0018(15) 0.0069(15) -0.0083(16)
O6 0.0317(18) 0.041(2) 0.0453(19) 0.0030(16) 0.0113(14) -0.0077(16)
N1 0.041(2) 0.026(2) 0.036(2) 0.0023(16) 0.0075(18) -0.0027(18)
N2 0.042(2) 0.027(2) 0.045(2) 0.0023(17) 0.0144(19) 0.0005(19)
N3 0.044(3) 0.037(2) 0.045(2) 0.0047(19) 0.0103(19) 0.008(2)
C4 0.022(2) 0.023(2) 0.034(2) 0.0004(17) 0.0059(17) -0.0027(18)
N5 0.046(3) 0.032(2) 0.057(3) 0.016(2) -0.008(2) -0.010(2)
C6 0.020(2) 0.024(2) 0.034(2) -0.0019(17) 0.0032(17) 0.0026(18)
C7 0.028(2) 0.023(2) 0.036(2) 0.0010(18) 0.0066(18) 0.0044(19)
C8 0.030(2) 0.030(2) 0.029(2) 0.0018(18) 0.0073(18) 0.004(2)
C9 0.027(2) 0.035(3) 0.038(2) 0.002(2) 0.0008(19) -0.005(2)
C10 0.022(2) 0.022(2) 0.033(2) 0.0010(17) 0.0052(17) 0.0016(18)
C11 0.029(2) 0.029(2) 0.030(2) -0.0048(18) 0.0018(18) 0.0019(19)
C1 0.032(3) 0.025(2) 0.043(3) 0.0054(19) 0.006(2) -0.001(2)
C2 0.025(2) 0.028(2) 0.032(2) 0.0011(18) 0.0040(17) 0.0025(19)
C3 0.033(2) 0.028(2) 0.030(2) 0.0012(18) 0.0059(18) -0.001(2)
C5 0.032(2) 0.025(2) 0.034(2) -0.0002(18) 0.0074(19) -0.002(2)
C12 0.027(2) 0.027(2) 0.034(2) 0.0020(18) 0.0018(18) -0.0011(19)
C13 0.053(4) 0.028(3) 0.115(6) -0.003(3) 0.036(4) -0.006(3)
C14 0.026(2) 0.033(3) 0.048(3) 0.004(2) 0.004(2) -0.008(2)
C15 0.035(3) 0.023(2) 0.040(3) -0.0013(19) 0.004(2) 0.001(2)
C16 0.059(4) 0.032(3) 0.090(5) 0.001(3) 0.032(3) 0.006(3)
C17 0.025(2) 0.032(3) 0.060(3) 0.003(2) 0.011(2) -0.001(2)
C18 0.034(3) 0.073(4) 0.062(4) 0.017(3) 0.010(3) 0.002(3)
C19 0.036(3) 0.039(3) 0.076(4) 0.001(3) 0.021(3) 0.002(2)
C1A 0.037(3) 0.046(3) 0.074(4) 0.010(3) 0.012(3) 0.005(3)
C1B 0.095(5) 0.046(4) 0.044(3) 0.008(3) 0.004(3) 0.006(4)
C1C 0.084(5) 0.104(6) 0.042(3) -0.006(4) 0.021(3) -0.010(5)

loop_
_atom_type_symbol
_atom_type_description
_atom_type_scat_dispersion_real
_atom_type_scat_dispersion_imag
_atom_type_scat_source
C C 0.0181 0.0091 'International Tables Vol C Tables 4.2.6.8 and 6.1.1.4'
H H 0.0000 0.0000 'International Tables Vol C Tables 4.2.6.8 and 6.1.1.4'
N N 0.0311 0.0180 'International Tables Vol C Tables 4.2.6.8 and 6.1.1.4'
O O 0.0492 0.0322 'International Tables Vol C Tables 4.2.6.8 and 6.1.1.4'
S S 0.3331 0.5567 'International Tables Vol C Tables 4.2.6.8 and 6.1.1.4'

loop_
_geom_angle_atom_site_label_1
_geom_angle_atom_site_label_2
_geom_angle_atom_site_label_3
_geom_angle
_geom_angle_site_symmetry_1
_geom_angle_site_symmetry_3
_geom_angle_publ_flag
O1 S1 O3 112.4(2) . . ?
O1 S1 O5 112.8(2) . . ?
O1 S1 C6 106.5(2) . . ?
O3 S1 O5 112.7(2) . . ?
O3 S1 C6 105.5(2) . . ?
O5 S1 C6 106.2(2) . . ?
O2 S2 O4 111.9(2) . . ?
O2 S2 O6 113.2(2) . . ?
O2 S2 C4 106.4(2) . . ?
O4 S2 C4 105.0(2) . . ?
O6 S2 O4 113.1(2) . . ?
O6 S2 C4 106.5(2) . . ?
H1A N1 H1B 108.6 . . ?
C7 N1 H1A 110.5 . . ?
C7 N1 H1B 109.5 . . ?
C13 N2 C17 109.0(4) . . ?
C1A N2 C13 108.8(5) . . ?
C1A N2 C17 110.2(4) . . ?
C1C N2 C13 110.4(5) . . ?
C1C N2 C17 109.7(5) . . ?
C1C N2 C1A 108.8(5) . . ?
C18 N3 C16 110.1(5) . . ?
C18 N3 C19 108.6(4) . . ?
C18 N3 C1B 109.1(5) . . ?
C19 N3 C16 109.7(4) . . ?
C19 N3 C1B 110.0(5) . . ?
C1B N3 C16 109.3(5) . . ?
C8 C4 S2 120.7(3) . . ?
C12 C4 S2 117.9(3) . . ?
C12 C4 C8 121.2(4) . . ?
H5A N5 H5B 108.4 . . ?
C1 N5 H5A 111.0 . . ?
C1 N5 H5B 109.0 . . ?
C10 C6 S1 120.4(3) . . ?
C2 C6 S1 117.4(3) . . ?
C2 C6 C10 122.1(4) . . ?
N1 C7 C2 120.6(4) . . ?
N1 C7 C15 121.7(4) . . ?
C2 C7 C15 117.7(4) . . ?
C4 C8 C3 121.4(4) . . ?
C9 C8 C4 116.5(4) . . ?
C9 C8 C3 122.1(4) . . ?
C8 C9 H9 118.6 . . ?
C14 C9 C8 122.7(4) . . ?
C14 C9 H9 118.6 . . ?
C6 C10 C5 123.2(4) . . ?
C11 C10 C6 115.4(4) . . ?
C11 C10 C5 121.2(4) . . ?
C10 C11 H11 118.6 . . ?
C15 C11 C10 122.7(4) . . ?
C15 C11 H11 118.6 . . ?
N5 C1 C12 121.6(4) . . ?
N5 C1 C14 120.2(4) . . ?
C12 C1 C14 118.1(4) . . ?
C6 C2 C7 121.3(4) . . ?
C6 C2 H2 119.3 . . ?
C7 C2 H2 119.3 . . ?
C8 C3 H3 115.9 . . ?
C5 C3 C8 128.3(4) . . ?
C5 C3 H3 115.9 . . ?
C10 C5 H5 118.6 . . ?
C3 C5 C10 122.7(4) . . ?
C3 C5 H5 118.6 . . ?
C4 C12 H12 119.4 . . ?
C1 C12 C4 121.2(4) . . ?
C1 C12 H12 119.4 . . ?
N2 C13 H13A 109.5 . . ?
N2 C13 H13B 109.5 . . ?
N2 C13 H13C 109.5 . . ?
H13A C13 H13B 109.5 . . ?
H13A C13 H13C 109.5 . . ?
H13B C13 H13C 109.5 . . ?
C9 C14 C1 120.2(4) . . ?
C9 C14 H14 119.9 . . ?
C1 C14 H14 119.9 . . ?
C7 C15 H15 119.7 . . ?
C11 C15 C7 120.7(4) . . ?
C11 C15 H15 119.7 . . ?
N3 C16 H16A 109.5 . . ?
N3 C16 H16B 109.5 . . ?
N3 C16 H16C 109.5 . . ?
H16A C16 H16B 109.5 . . ?
H16A C16 H16C 109.5 . . ?
H16B C16 H16C 109.5 . . ?
N2 C17 H17A 109.5 . . ?
N2 C17 H17B 109.5 . . ?
N2 C17 H17C 109.5 . . ?
H17A C17 H17B 109.5 . . ?
H17A C17 H17C 109.5 . . ?
H17B C17 H17C 109.5 . . ?
N3 C18 H18A 109.5 . . ?
N3 C18 H18B 109.5 . . ?
N3 C18 H18C 109.5 . . ?
H18A C18 H18B 109.5 . . ?
H18A C18 H18C 109.5 . . ?
H18B C18 H18C 109.5 . . ?
N3 C19 H19A 109.5 . . ?
N3 C19 H19B 109.5 . . ?
N3 C19 H19C 109.5 . . ?
H19A C19 H19B 109.5 . . ?
H19A C19 H19C 109.5 . . ?
H19B C19 H19C 109.5 . . ?
N2 C1A H1AA 109.5 . . ?
N2 C1A H1AB 109.5 . . ?
N2 C1A H1AC 109.5 . . ?
H1AA C1A H1AB 109.5 . . ?
H1AA C1A H1AC 109.5 . . ?
H1AB C1A H1AC 109.5 . . ?
N3 C1B H1BA 109.5 . . ?
N3 C1B H1BB 109.5 . . ?
N3 C1B H1BC 109.5 . . ?
H1BA C1B H1BB 109.5 . . ?
H1BA C1B H1BC 109.5 . . ?
H1BB C1B H1BC 109.5 . . ?
N2 C1C H1CA 109.5 . . ?
N2 C1C H1CB 109.5 . . ?
N2 C1C H1CC 109.5 . . ?
H1CA C1C H1CB 109.5 . . ?
H1CA C1C H1CC 109.5 . . ?
H1CB C1C H1CC 109.5 . . ?

loop_
_geom_bond_atom_site_label_1
_geom_bond_atom_site_label_2
_geom_bond_distance
_geom_bond_site_symmetry_2
_geom_bond_publ_flag
S1 O1 1.449(3) . ?
S1 O3 1.460(3) . ?
S1 O5 1.461(4) . ?
S1 C6 1.782(4) . ?
S2 O2 1.450(3) . ?
S2 O4 1.461(3) . ?
S2 O6 1.451(3) . ?
S2 C4 1.783(4) . ?
N1 H1A 0.8662 . ?
N1 H1B 0.8658 . ?
N1 C7 1.386(6) . ?
N2 C13 1.489(7) . ?
N2 C17 1.499(6) . ?
N2 C1A 1.487(7) . ?
N2 C1C 1.473(7) . ?
N3 C16 1.497(7) . ?
N3 C18 1.487(7) . ?
N3 C19 1.489(7) . ?
N3 C1B 1.489(7) . ?
C4 C8 1.410(6) . ?
C4 C12 1.393(6) . ?
N5 H5A 0.8671 . ?
N5 H5B 0.8660 . ?
N5 C1 1.382(6) . ?
C6 C10 1.407(6) . ?
C6 C2 1.384(6) . ?
C7 C2 1.390(6) . ?
C7 C15 1.396(6) . ?
C8 C9 1.404(7) . ?
C8 C3 1.468(6) . ?
C9 H9 0.9300 . ?
C9 C14 1.377(7) . ?
C10 C11 1.404(6) . ?
C10 C5 1.470(6) . ?
C11 H11 0.9300 . ?
C11 C15 1.383(6) . ?
C1 C12 1.391(6) . ?
C1 C14 1.410(7) . ?
C2 H2 0.9300 . ?
C3 H3 0.9300 . ?
C3 C5 1.333(6) . ?
C5 H5 0.9300 . ?
C12 H12 0.9300 . ?
C13 H13A 0.9600 . ?
C13 H13B 0.9600 . ?
C13 H13C 0.9600 . ?
C14 H14 0.9300 . ?
C15 H15 0.9300 . ?
C16 H16A 0.9600 . ?
C16 H16B 0.9600 . ?
C16 H16C 0.9600 . ?
C17 H17A 0.9600 . ?
C17 H17B 0.9600 . ?
C17 H17C 0.9600 . ?
C18 H18A 0.9600 . ?
C18 H18B 0.9600 . ?
C18 H18C 0.9600 . ?
C19 H19A 0.9600 . ?
C19 H19B 0.9600 . ?
C19 H19C 0.9600 . ?
C1A H1AA 0.9600 . ?
C1A H1AB 0.9600 . ?
C1A H1AC 0.9600 . ?
C1B H1BA 0.9600 . ?
C1B H1BB 0.9600 . ?
C1B H1BC 0.9600 . ?
C1C H1CA 0.9600 . ?
C1C H1CB 0.9600 . ?
C1C H1CC 0.9600 . ?

loop_
_geom_torsion_atom_site_label_1
_geom_torsion_atom_site_label_2
_geom_torsion_atom_site_label_3
_geom_torsion_atom_site_label_4
_geom_torsion
_geom_torsion_site_symmetry_1
_geom_torsion_site_symmetry_2
_geom_torsion_site_symmetry_3
_geom_torsion_site_symmetry_4
_geom_torsion_publ_flag
S1 C6 C10 C11 180.0(3) . . . . ?
S1 C6 C10 C5 -4.9(6) . . . . ?
S1 C6 C2 C7 178.6(3) . . . . ?
S2 C4 C8 C9 176.2(3) . . . . ?
S2 C4 C8 C3 -5.8(6) . . . . ?
S2 C4 C12 C1 -176.0(4) . . . . ?
O1 S1 C6 C10 -177.7(3) . . . . ?
O1 S1 C6 C2 5.0(4) . . . . ?
O2 S2 C4 C8 -172.8(4) . . . . ?
O2 S2 C4 C12 4.1(4) . . . . ?
O3 S1 C6 C10 62.6(4) . . . . ?
O3 S1 C6 C2 -114.7(4) . . . . ?
O4 S2 C4 C8 -54.1(4) . . . . ?
O4 S2 C4 C12 122.8(4) . . . . ?
O5 S1 C6 C10 -57.2(4) . . . . ?
O5 S1 C6 C2 125.5(4) . . . . ?
O6 S2 C4 C8 66.2(4) . . . . ?
O6 S2 C4 C12 -116.9(4) . . . . ?
N1 C7 C2 C6 177.8(4) . . . . ?
N1 C7 C15 C11 -178.1(4) . . . . ?
C4 C8 C9 C14 -0.1(7) . . . . ?
C4 C8 C3 C5 -178.0(5) . . . . ?
N5 C1 C12 C4 178.0(5) . . . . ?
N5 C1 C14 C9 -178.7(5) . . . . ?
C6 C10 C11 C15 2.6(6) . . . . ?
C6 C10 C5 C3 -148.1(5) . . . . ?
C8 C4 C12 C1 0.9(7) . . . . ?
C8 C9 C14 C1 0.5(8) . . . . ?
C8 C3 C5 C10 174.5(4) . . . . ?
C9 C8 C3 C5 -0.1(8) . . . . ?
C10 C6 C2 C7 1.3(7) . . . . ?
C10 C11 C15 C7 -0.7(7) . . . . ?
C11 C10 C5 C3 26.8(7) . . . . ?
C2 C6 C10 C11 -2.9(6) . . . . ?
C2 C6 C10 C5 172.3(4) . . . . ?
C2 C7 C15 C11 -1.0(7) . . . . ?
C3 C8 C9 C14 -178.0(5) . . . . ?
C5 C10 C11 C15 -172.7(4) . . . . ?
C12 C4 C8 C9 -0.6(7) . . . . ?
C12 C4 C8 C3 177.4(4) . . . . ?
C12 C1 C14 C9 -0.2(7) . . . . ?
C14 C1 C12 C4 -0.5(7) . . . . ?
C15 C7 C2 C6 0.7(7) . . . . ?
